data_4132627
loop_
_publ_author_name
'Doud, Evan A.'
'Inkpen, Michael S.'
'Lovat, Giacomo'
'Montes, Enrique'
'Paley, Daniel W.'
'Steigerwald, Michael L.'
'V\'azquez, H\'ector'
'Venkataraman, Latha'
'Roy, Xavier'

_publ_section_title
;
 In Situ Formation of N-Heterocyclic Carbene-Bound Single-Molecule
 Junctions.
;
_journal_issue 28
_journal_name_full 'Journal of the American Chemical Society'
_journal_page_first 8944
_journal_page_last 8949
_journal_paper_doi 10.1021/jacs.8b05184
_journal_volume 140
_journal_year 2018
_chemical_formula_moiety 'C20 H24 Cl Cu N2 S, 0.5(C H2 Cl2)'
_chemical_formula_sum 'C20.5 H25 Cl2 Cu N2 S'
_chemical_formula_weight 465.92
_space_group_crystal_system monoclinic
_space_group_IT_number 14
_space_group_name_Hall '-P 2ybc'
_space_group_name_H-M_alt 'P 1 21/c 1'
_atom_sites_solution_hydrogens geom
_audit_creation_date 2018-03-12
_audit_creation_method
;
Olex2 1.2
(compiled 2017.08.10 svn.r3461 for OlexSys, GUI svn.r5381)
;
_cell_angle_alpha 90
_cell_angle_beta 104.263(7)
_cell_angle_gamma 90
_cell_formula_units_Z 4
_cell_length_a 12.3475(8)
_cell_length_b 7.5762(7)
_cell_length_c 23.0412(16)
_cell_measurement_reflns_used 1807
_cell_measurement_temperature 100.0(2)
_cell_measurement_theta_max 24.5590
_cell_measurement_theta_min 3.8680
_cell_volume 2089.0(3)
_computing_cell_refinement 'CrysAlisPro 1.171.38.46 (Rigaku OD, 2015)'
_computing_data_collection 'CrysAlisPro 1.171.38.46 (Rigaku OD, 2015)'
_computing_data_reduction 'CrysAlisPro 1.171.38.46 (Rigaku OD, 2015)'
_computing_molecular_graphics 'Olex2 (Dolomanov et al., 2009)'
_computing_publication_material 'Olex2 (Dolomanov et al., 2009)'
_computing_structure_refinement 'ShelXL (Sheldrick, 2015)'
_computing_structure_solution 'SHELXT 2014/5 (Sheldrick, 2014)'
_diffrn_ambient_environment N~2~
_diffrn_ambient_temperature 100.0(2)
_diffrn_detector 'CCD plate'
_diffrn_detector_area_resol_mean 8.0549
_diffrn_detector_type EosS2
_diffrn_measured_fraction_theta_full 0.997
_diffrn_measured_fraction_theta_max 0.832
_diffrn_measurement_details
;
List of Runs (angles in degrees, time in seconds):

  # Type    Start    End  Width  t~exp~   \w     \q     \k     \f   Frames
--------------------------------------------------------------------------
  1  \w    -81.00 -38.00   1.00    7.50    --  -14.01 153.00 -18.00   43
  2  \w    -16.00  47.00   1.00    7.50    --  -14.01  77.00 -30.00   63
  3  \w    -43.00  77.00   1.00    7.50    --   16.51   0.00   0.00  120
;
_diffrn_measurement_device 'four-circle diffractometer'
_diffrn_measurement_device_type 'SuperNova, Dual, Cu at zero, EosS2'
_diffrn_measurement_method '\w scans'
_diffrn_orient_matrix_type 'CrysAlisPro convention (1999,Acta A55,543-557)'
_diffrn_orient_matrix_UB_11 0.0003738000
_diffrn_orient_matrix_UB_12 0.0575657000
_diffrn_orient_matrix_UB_13 0.0243569000
_diffrn_orient_matrix_UB_21 -0.0316117000
_diffrn_orient_matrix_UB_22 0.0626739000
_diffrn_orient_matrix_UB_23 -0.0200715000
_diffrn_orient_matrix_UB_31 -0.0501056000
_diffrn_orient_matrix_UB_32 -0.0391497000
_diffrn_orient_matrix_UB_33 0.0035769000
_diffrn_radiation_monochromator mirror
_diffrn_radiation_probe x-ray
_diffrn_radiation_type MoK\a
_diffrn_radiation_wavelength 0.71073
_diffrn_reflns_av_R_equivalents 0.0665
_diffrn_reflns_av_unetI/netI 0.1169
_diffrn_reflns_Laue_measured_fraction_full 0.997
_diffrn_reflns_Laue_measured_fraction_max 0.832
_diffrn_reflns_limit_h_max 11
_diffrn_reflns_limit_h_min -15
_diffrn_reflns_limit_k_max 10
_diffrn_reflns_limit_k_min -5
_diffrn_reflns_limit_l_max 30
_diffrn_reflns_limit_l_min -29
_diffrn_reflns_number 9914
_diffrn_reflns_point_group_measured_fraction_full 0.997
_diffrn_reflns_point_group_measured_fraction_max 0.832
_diffrn_reflns_theta_full 25.242
_diffrn_reflns_theta_max 29.654
_diffrn_reflns_theta_min 3.405
_diffrn_source 'micro-focus sealed X-ray tube'
_diffrn_source_type 'SuperNova (Mo) X-ray Source'
_exptl_absorpt_coefficient_mu 1.409
_exptl_absorpt_correction_T_max 1.000
_exptl_absorpt_correction_T_min 0.805
_exptl_absorpt_correction_type gaussian
_exptl_absorpt_process_details
;
CrysAlisPro 1.171.38.46 (Rigaku Oxford Diffraction, 2015)
Numerical absorption correction based on gaussian integration over
			a multifaceted crystal model
Empirical absorption correction using spherical harmonics,
 implemented in SCALE3 ABSPACK scaling algorithm.
;
_exptl_crystal_colour colourless
_exptl_crystal_colour_primary colourless
_exptl_crystal_density_diffrn 1.481
_exptl_crystal_description prism
_exptl_crystal_F_000 964
_exptl_crystal_size_max 0.251
_exptl_crystal_size_mid 0.071
_exptl_crystal_size_min 0.027
_refine_diff_density_max 0.934
_refine_diff_density_min -1.132
_refine_diff_density_rms 0.124
_refine_ls_extinction_method none
_refine_ls_goodness_of_fit_ref 1.062
_refine_ls_hydrogen_treatment constr
_refine_ls_matrix_type full
_refine_ls_number_parameters 284
_refine_ls_number_reflns 4913
_refine_ls_number_restraints 156
_refine_ls_restrained_S_all 1.055
_refine_ls_R_factor_all 0.1138
_refine_ls_R_factor_gt 0.0680
_refine_ls_shift/su_max 0.001
_refine_ls_shift/su_mean 0.000
_refine_ls_structure_factor_coef Fsqd
_refine_ls_weighting_details 'w=1/[\s^2^(Fo^2^)+(0.0397P)^2^+2.8003P] where P=(Fo^2^+2Fc^2^)/3'
_refine_ls_weighting_scheme calc
_refine_ls_wR_factor_gt 0.1294
_refine_ls_wR_factor_ref 0.1621
_reflns_Friedel_coverage 0.000
_reflns_number_gt 3134
_reflns_number_total 4913
_reflns_threshold_expression 'I > 2\s(I)'
_cod_data_source_file ja8b05184_si_006.cif
_cod_data_source_block ed04201
_cod_original_formula_sum 'C20.50 H25 Cl2 Cu N2 S'
_cod_database_code 4132627
_shelx_shelxl_version_number 2018/1
_chemical_oxdiff_formula 'C20 N2 S1 Cl2 Cu1'
_shelx_space_group_comment
;
The symmetry employed for this shelxl refinement is uniquely defined
by the following loop, which should always be used as a source of
symmetry information in preference to the above space-group names.
They are only intended as comments.
;
_reflns_odcompleteness_completeness 99.63
_reflns_odcompleteness_iscentric 1
_reflns_odcompleteness_theta 26.32
_olex2_refinement_description
;
1. Fixed Uiso
 At 1.2 times of:
  All C(H) groups, All C(H,H) groups
 At 1.5 times of:
  All C(H,H,H) groups
2. Restrained planarity
 C12, C16, C17, C18, C19, C20, C21, S22
 with sigma of 0.1
 C12, C16B, C17B, C18B, C19B, C20B, C21B, S22B
 with sigma of 0.1
3. Uiso/Uaniso restraints and constraints
All non-hydrogen atoms have similar U: within 1A with sigma of 0.01 and sigma
for terminal atoms of 0.01
C16B \\sim C17B \\sim C18B \\sim C19B \\sim C20B \\sim C21B \\sim S22B \\sim
C23B: within 2A with sigma of 0.04 and sigma for terminal atoms of 0.08
Uanis(Cl32) = Uanis(Cl33)
4. Rigid body (RIGU) restrains
 C12, C16, C17, C18, C19, C20, C21, S22, C23
 with sigma for 1-2 distances of 0.004 and sigma for 1-3 distances of 0.004
 C31, Cl32, Cl33
 with sigma for 1-2 distances of 0.004 and sigma for 1-3 distances of 0.004
5. Same fragment restrains
{C12, C13, C14, C15, C16B, C17B, C18B, C19B, C20B, C21B, S22B, C23B} sigma for
1-2: 0.02, 1-3: 0.04
as
{C12, C13, C14, C15, C16, C17, C18, C19, C20, C21, S22, C23}
6. Others
 Sof(C16B)=Sof(C17B)=Sof(H17B)=Sof(C18B)=Sof(H18B)=Sof(C19B)=Sof(C20B)=
 Sof(H20B)=Sof(C21B)=Sof(H21B)=Sof(S22B)=Sof(C23B)=Sof(H23D)=Sof(H23E)=
 Sof(H23F)=1-FVAR(1)
 Sof(C16)=Sof(C17)=Sof(H17)=Sof(C18)=Sof(H18)=Sof(C19)=Sof(C20)=Sof(H20)=
 Sof(C21)=Sof(H21)=Sof(S22)=Sof(C23)=Sof(H23A)=Sof(H23B)=Sof(H23C)=FVAR(1)
 Fixed Sof: C31(0.5) H31A(0.5) H31B(0.5) Cl32(0.5) Cl33(0.5)
7.a Free rotating group:
 C31(Cl32,Cl33)
7.b Ternary CH refined with riding coordinates:
 C3(H3), C7(H7)
7.c Secondary CH2 refined with riding coordinates:
 C31(H31A,H31B)
7.d Aromatic/amide H refined with riding coordinates:
 C11(H11), C13(H13), C14(H14), C17(H17), C18(H18), C20(H20), C21(H21),
 C17B(H17B), C18B(H18B), C20B(H20B), C21B(H21B)
7.e Idealised Me refined as rotating group:
 C4(H4A,H4B,H4C), C5(H5A,H5B,H5C), C8(H8A,H8B,H8C), C9(H9A,H9B,H9C), C23(H23A,
 H23B,H23C), C23B(H23D,H23E,H23F)
;
_olex2_submission_special_instructions 'No special instructions were received'
_oxdiff_exptl_absorpt_empirical_details
;
Empirical correction (ABSPACK) includes:
- Absorption correction using spherical harmonics
- Frame scaling
;
_oxdiff_exptl_absorpt_empirical_full_max 1.214
_oxdiff_exptl_absorpt_empirical_full_min 0.869

loop_
_space_group_symop_operation_xyz
'x, y, z'
'-x, y+1/2, -z+1/2'
'-x, -y, -z'
'x, -y-1/2, z-1/2'

loop_
_atom_site_label
_atom_site_type_symbol
_atom_site_fract_x
_atom_site_fract_y
_atom_site_fract_z
_atom_site_U_iso_or_equiv
_atom_site_adp_type
_atom_site_occupancy
_atom_site_site_symmetry_order
_atom_site_calc_flag
_atom_site_refinement_flags_posn
_atom_site_refinement_flags_adp
_atom_site_refinement_flags_occupancy
_atom_site_disorder_assembly
_atom_site_disorder_group
Cu1 Cu 0.40301(4) 0.36897(9) 0.45167(2) 0.02215(19) Uani 1 1 d . U . . .
Cl1 Cl 0.30360(10) 0.24772(19) 0.50324(5) 0.0296(3) Uani 1 1 d . U . . .
C1 C 0.4828(3) 0.4618(7) 0.39884(18) 0.0175(10) Uani 1 1 d . U . . .
N2 N 0.5766(3) 0.3877(5) 0.38742(15) 0.0165(8) Uani 1 1 d . U . . .
C3 C 0.6278(4) 0.2266(7) 0.41740(19) 0.0199(10) Uani 1 1 d . U . . .
H3 H 0.584926 0.193463 0.447350 0.024 Uiso 1 1 calc R . . . .
C4 C 0.7485(3) 0.2596(7) 0.4522(2) 0.0235(11) Uani 1 1 d . U . . .
H4A H 0.794731 0.282394 0.423982 0.035 Uiso 1 1 calc GR . . . .
H4B H 0.776963 0.155487 0.476386 0.035 Uiso 1 1 calc GR . . . .
H4C H 0.751139 0.362077 0.478434 0.035 Uiso 1 1 calc GR . . . .
C5 C 0.6153(4) 0.0770(7) 0.3733(2) 0.0254(11) Uani 1 1 d . U . . .
H5A H 0.536055 0.061238 0.353367 0.038 Uiso 1 1 calc GR . . . .
H5B H 0.644499 -0.031772 0.394453 0.038 Uiso 1 1 calc GR . . . .
H5C H 0.657050 0.104119 0.343337 0.038 Uiso 1 1 calc GR . . . .
N6 N 0.4580(3) 0.6017(6) 0.36249(15) 0.0187(9) Uani 1 1 d . U . . .
C7 C 0.3635(3) 0.7259(7) 0.3599(2) 0.0199(10) Uani 1 1 d . U . . .
H7 H 0.370660 0.824877 0.332420 0.024 Uiso 1 1 calc R . . . .
C8 C 0.3710(4) 0.8030(8) 0.4211(2) 0.0287(12) Uani 1 1 d . U . . .
H8A H 0.360231 0.709156 0.448475 0.043 Uiso 1 1 calc GR . . . .
H8B H 0.312939 0.892958 0.418393 0.043 Uiso 1 1 calc GR . . . .
H8C H 0.444695 0.856829 0.436348 0.043 Uiso 1 1 calc GR . . . .
C9 C 0.2520(4) 0.6326(8) 0.3338(2) 0.0327(13) Uani 1 1 d . U . . .
H9A H 0.251934 0.584264 0.294305 0.049 Uiso 1 1 calc GR . . . .
H9B H 0.190679 0.717319 0.329781 0.049 Uiso 1 1 calc GR . . . .
H9C H 0.242258 0.536499 0.360497 0.049 Uiso 1 1 calc GR . . . .
C10 C 0.6101(3) 0.4841(6) 0.34328(18) 0.0156(9) Uani 1 1 d . U . . .
C11 C 0.6981(3) 0.4617(7) 0.31602(18) 0.0187(10) Uani 1 1 d . U . . .
H11 H 0.750127 0.367917 0.327192 0.022 Uiso 1 1 calc R . . . .
C12 C 0.7069(3) 0.5822(6) 0.27173(19) 0.0183(10) Uani 1 1 d D U . . .
C13 C 0.6281(4) 0.7189(7) 0.2557(2) 0.0218(11) Uani 1 1 d D U . . .
H13 H 0.635400 0.799866 0.225401 0.026 Uiso 1 1 calc R . . . .
C14 C 0.5409(4) 0.7393(7) 0.28257(19) 0.0193(10) Uani 1 1 d D U . . .
H14 H 0.487646 0.831276 0.270929 0.023 Uiso 1 1 calc R . . . .
C15 C 0.5336(3) 0.6214(7) 0.32691(18) 0.0167(10) Uani 1 1 d D U . . .
C16 C 0.8015(5) 0.5650(8) 0.2427(3) 0.0195(16) Uani 0.758(5) 1 d D U P A 1
C17 C 0.9031(5) 0.4885(12) 0.2722(3) 0.0217(16) Uani 0.758(5) 1 d D U P A 1
H17 H 0.913235 0.449855 0.312397 0.026 Uiso 0.758(5) 1 calc R . P A 1
C18 C 0.9889(5) 0.4679(11) 0.2442(3) 0.0231(15) Uani 0.758(5) 1 d D U P A 1
H18 H 1.056803 0.413823 0.265000 0.028 Uiso 0.758(5) 1 calc R . P A 1
C19 C 0.9767(5) 0.5260(11) 0.1855(3) 0.0233(15) Uani 0.758(5) 1 d D U P A 1
C20 C 0.8778(6) 0.6037(11) 0.1558(3) 0.0227(15) Uani 0.758(5) 1 d D U P A 1
H20 H 0.868478 0.643650 0.115824 0.027 Uiso 0.758(5) 1 calc R . P A 1
C21 C 0.7920(6) 0.6236(14) 0.1841(3) 0.0190(16) Uani 0.758(5) 1 d D U P A 1
H21 H 0.724637 0.678799 0.163116 0.023 Uiso 0.758(5) 1 calc R . P A 1
S22 S 1.09298(16) 0.4984(4) 0.15400(9) 0.0481(8) Uani 0.758(5) 1 d D U P A 1
C23 C 1.0303(7) 0.4855(17) 0.0771(4) 0.076(4) Uani 0.758(5) 1 d D U P A 1
H23A H 0.971512 0.395575 0.069939 0.114 Uiso 0.758(5) 1 calc GR . P A 1
H23B H 1.086800 0.453664 0.055596 0.114 Uiso 0.758(5) 1 calc GR . P A 1
H23C H 0.997688 0.600205 0.062812 0.114 Uiso 0.758(5) 1 calc GR . P A 1
C16B C 0.7918(13) 0.5721(18) 0.2348(8) 0.019(4) Uiso 0.242(5) 1 d D U P A 2
C17B C 0.8937(17) 0.490(4) 0.2562(10) 0.027(5) Uiso 0.242(5) 1 d D U P A 2
H17B H 0.908940 0.438081 0.294857 0.032 Uiso 0.242(5) 1 calc R . P A 2
C18B C 0.9751(17) 0.479(4) 0.2239(9) 0.024(4) Uiso 0.242(5) 1 d D U P A 2
H18B H 1.044743 0.422705 0.239970 0.028 Uiso 0.242(5) 1 calc R . P A 2
C19B C 0.9500(16) 0.555(3) 0.1673(9) 0.022(4) Uiso 0.242(5) 1 d D U P A 2
C20B C 0.8492(17) 0.637(4) 0.1445(10) 0.027(5) Uiso 0.242(5) 1 d D U P A 2
H20B H 0.835995 0.695785 0.107081 0.032 Uiso 0.242(5) 1 calc R . P A 2
C21B C 0.7667(18) 0.634(5) 0.1756(10) 0.012(4) Uiso 0.242(5) 1 d D U P A 2
H21B H 0.693400 0.673270 0.156961 0.015 Uiso 0.242(5) 1 calc R . P A 2
S22B S 1.0455(5) 0.5445(8) 0.1208(3) 0.0263(18) Uiso 0.242(5) 1 d D U P A 2
C23B C 1.1381(18) 0.371(3) 0.1502(10) 0.043(6) Uiso 0.242(5) 1 d D U P A 2
H23D H 1.175697 0.396860 0.191957 0.065 Uiso 0.242(5) 1 calc GR . P A 2
H23E H 1.193912 0.359130 0.126681 0.065 Uiso 0.242(5) 1 calc GR . P A 2
H23F H 1.096081 0.260436 0.148249 0.065 Uiso 0.242(5) 1 calc GR . P A 2
C31 C 0.9624(10) -0.102(2) -0.0048(7) 0.070(5) Uani 0.5 1 d . U P B -1
H31A H 0.996570 -0.220404 0.004536 0.085 Uiso 0.5 1 calc R . P B -1
H31B H 0.881116 -0.118938 -0.021274 0.085 Uiso 0.5 1 calc R . P B -1
Cl32 Cl 0.984(9) 0.021(8) 0.062(2) 0.0852(18) Uani 0.5 1 d G U P B -1
Cl33 Cl 1.019(9) -0.001(8) -0.059(2) 0.0852(18) Uani 0.5 1 d G U P B -1

loop_
_atom_site_aniso_label
_atom_site_aniso_U_11
_atom_site_aniso_U_22
_atom_site_aniso_U_33
_atom_site_aniso_U_23
_atom_site_aniso_U_13
_atom_site_aniso_U_12
Cu1 0.0211(3) 0.0255(4) 0.0227(3) 0.0044(3) 0.0111(2) 0.0056(3)
Cl1 0.0333(6) 0.0282(8) 0.0330(7) 0.0088(6) 0.0190(5) 0.0041(6)
C1 0.016(2) 0.021(3) 0.016(2) -0.004(2) 0.0053(16) 0.006(2)
N2 0.0186(18) 0.017(2) 0.0148(17) 0.0018(17) 0.0050(14) 0.0061(17)
C3 0.026(2) 0.018(3) 0.017(2) 0.000(2) 0.0084(18) 0.000(2)
C4 0.019(2) 0.030(3) 0.021(2) -0.001(2) 0.0027(18) 0.003(2)
C5 0.031(3) 0.023(3) 0.025(2) 0.002(2) 0.011(2) 0.001(2)
N6 0.0177(18) 0.021(2) 0.0180(18) 0.0024(17) 0.0057(14) 0.0059(17)
C7 0.015(2) 0.020(3) 0.025(2) 0.002(2) 0.0061(17) 0.006(2)
C8 0.032(3) 0.028(3) 0.028(3) 0.000(2) 0.012(2) 0.012(2)
C9 0.020(2) 0.027(3) 0.047(3) 0.001(3) 0.001(2) 0.006(2)
C10 0.018(2) 0.014(3) 0.014(2) -0.0020(19) 0.0042(16) -0.0031(19)
C11 0.016(2) 0.019(3) 0.021(2) 0.002(2) 0.0048(17) 0.002(2)
C12 0.019(2) 0.019(3) 0.018(2) -0.003(2) 0.0069(17) 0.001(2)
C13 0.024(2) 0.023(3) 0.019(2) 0.004(2) 0.0056(18) -0.002(2)
C14 0.022(2) 0.016(3) 0.020(2) 0.000(2) 0.0026(17) 0.003(2)
C15 0.016(2) 0.019(3) 0.016(2) -0.004(2) 0.0062(16) 0.000(2)
C16 0.021(3) 0.018(3) 0.020(3) -0.002(3) 0.006(2) -0.001(3)
C17 0.021(3) 0.031(4) 0.016(3) 0.002(3) 0.009(2) -0.007(3)
C18 0.023(3) 0.022(4) 0.026(3) 0.000(3) 0.009(3) 0.000(3)
C19 0.016(3) 0.028(4) 0.027(3) 0.002(3) 0.008(2) -0.005(3)
C20 0.023(3) 0.025(4) 0.024(3) 0.009(3) 0.011(3) -0.004(3)
C21 0.015(3) 0.020(4) 0.022(3) -0.003(3) 0.004(3) -0.005(3)
S22 0.0258(11) 0.092(2) 0.0320(12) 0.0028(12) 0.0178(9) 0.0006(12)
C23 0.062(6) 0.102(10) 0.071(6) -0.047(7) 0.031(5) -0.037(6)
C31 0.035(7) 0.066(12) 0.110(12) 0.021(10) 0.018(7) -0.004(7)
Cl32 0.062(4) 0.093(9) 0.093(3) 0.031(3) 0.006(4) 0.015(7)
Cl33 0.062(4) 0.093(9) 0.093(3) 0.031(3) 0.006(4) 0.015(7)

loop_
_atom_type_symbol
_atom_type_description
_atom_type_scat_dispersion_real
_atom_type_scat_dispersion_imag
_atom_type_scat_source
C C 0.0033 0.0016 'International Tables Vol C Tables 4.2.6.8 and 6.1.1.4'
H H 0.0000 0.0000 'International Tables Vol C Tables 4.2.6.8 and 6.1.1.4'
Cl Cl 0.1484 0.1585 'International Tables Vol C Tables 4.2.6.8 and 6.1.1.4'
Cu Cu 0.3201 1.2651 'International Tables Vol C Tables 4.2.6.8 and 6.1.1.4'
N N 0.0061 0.0033 'International Tables Vol C Tables 4.2.6.8 and 6.1.1.4'
S S 0.1246 0.1234 'International Tables Vol C Tables 4.2.6.8 and 6.1.1.4'

loop_
_exptl_crystal_face_index_h
_exptl_crystal_face_index_k
_exptl_crystal_face_index_l
_exptl_crystal_face_perp_dist
-5 0 3 0.0289
-4 -5 4 0.0854
0 0 1 0.0194
0 1 1 0.1475
0 0 -1 0.0078
3 -5 1 0.0817
5 0 -3 0.0416

loop_
_geom_angle_atom_site_label_1
_geom_angle_atom_site_label_2
_geom_angle_atom_site_label_3
_geom_angle
C1 Cu1 Cl1 173.78(14)
N2 C1 Cu1 125.0(4)
N6 C1 Cu1 128.7(3)
N6 C1 N2 106.2(4)
C1 N2 C3 122.5(4)
C1 N2 C10 110.0(4)
C10 N2 C3 127.4(3)
N2 C3 H3 107.0
N2 C3 C4 111.2(4)
N2 C3 C5 110.4(4)
C4 C3 H3 107.0
C5 C3 H3 107.0
C5 C3 C4 113.7(4)
C3 C4 H4A 109.5
C3 C4 H4B 109.5
C3 C4 H4C 109.5
H4A C4 H4B 109.5
H4A C4 H4C 109.5
H4B C4 H4C 109.5
C3 C5 H5A 109.5
C3 C5 H5B 109.5
C3 C5 H5C 109.5
H5A C5 H5B 109.5
H5A C5 H5C 109.5
H5B C5 H5C 109.5
C1 N6 C7 125.6(4)
C1 N6 C15 111.7(4)
C15 N6 C7 122.8(4)
N6 C7 H7 107.9
N6 C7 C8 109.9(4)
N6 C7 C9 110.1(4)
C8 C7 H7 107.9
C8 C7 C9 112.9(4)
C9 C7 H7 107.9
C7 C8 H8A 109.5
C7 C8 H8B 109.5
C7 C8 H8C 109.5
H8A C8 H8B 109.5
H8A C8 H8C 109.5
H8B C8 H8C 109.5
C7 C9 H9A 109.5
C7 C9 H9B 109.5
C7 C9 H9C 109.5
H9A C9 H9B 109.5
H9A C9 H9C 109.5
H9B C9 H9C 109.5
C11 C10 N2 132.0(4)
C15 C10 N2 106.6(3)
C15 C10 C11 121.4(4)
C10 C11 H11 121.3
C10 C11 C12 117.4(4)
C12 C11 H11 121.3
C11 C12 C13 120.1(4)
C11 C12 C16 118.9(5)
C11 C12 C16B 124.9(9)
C13 C12 C16 121.0(5)
C13 C12 C16B 114.9(9)
C12 C13 H13 118.9
C14 C13 C12 122.1(4)
C14 C13 H13 118.9
C13 C14 H14 121.3
C15 C14 C13 117.5(4)
C15 C14 H14 121.3
C10 C15 N6 105.6(4)
C14 C15 N6 132.9(4)
C14 C15 C10 121.5(4)
C17 C16 C12 121.9(6)
C17 C16 C21 116.9(5)
C21 C16 C12 121.2(6)
C16 C17 H17 119.3
C18 C17 C16 121.4(6)
C18 C17 H17 119.3
C17 C18 H18 119.8
C17 C18 C19 120.4(6)
C19 C18 H18 119.8
C18 C19 S22 117.0(5)
C20 C19 C18 119.2(5)
C20 C19 S22 123.7(5)
C19 C20 H20 119.9
C19 C20 C21 120.1(6)
C21 C20 H20 119.9
C16 C21 H21 119.0
C20 C21 C16 121.9(7)
C20 C21 H21 119.0
C19 S22 C23 102.7(4)
S22 C23 H23A 109.5
S22 C23 H23B 109.5
S22 C23 H23C 109.5
H23A C23 H23B 109.5
H23A C23 H23C 109.5
H23B C23 H23C 109.5
C17B C16B C12 121.3(15)
C17B C16B C21B 117.4(14)
C21B C16B C12 121.0(15)
C16B C17B H17B 118.3
C16B C17B C18B 123.4(17)
C18B C17B H17B 118.3
C17B C18B H18B 121.5
C19B C18B C17B 117.0(16)
C19B C18B H18B 121.5
C18B C19B C20B 121.1(14)
C18B C19B S22B 121.4(14)
C20B C19B S22B 117.5(14)
C19B C20B H20B 119.7
C19B C20B C21B 120.6(17)
C21B C20B H20B 119.7
C16B C21B H21B 120.2
C20B C21B C16B 119.7(16)
C20B C21B H21B 120.2
C19B S22B C23B 105.3(10)
S22B C23B H23D 109.5
S22B C23B H23E 109.5
S22B C23B H23F 109.5
H23D C23B H23E 109.5
H23D C23B H23F 109.5
H23E C23B H23F 109.5
H31A C31 H31B 107.8
Cl32 C31 H31A 109.0
Cl32 C31 H31B 109.0
Cl33 C31 H31A 109.0
Cl33 C31 H31B 109.0
Cl33 C31 Cl32 112.9

loop_
_geom_bond_atom_site_label_1
_geom_bond_atom_site_label_2
_geom_bond_distance
Cu1 Cl1 2.1169(13)
Cu1 C1 1.881(4)
C1 N2 1.370(5)
C1 N6 1.339(6)
N2 C3 1.467(6)
N2 C10 1.395(5)
C3 H3 1.0000
C3 C4 1.528(6)
C3 C5 1.504(7)
C4 H4A 0.9800
C4 H4B 0.9800
C4 H4C 0.9800
C5 H5A 0.9800
C5 H5B 0.9800
C5 H5C 0.9800
N6 C7 1.489(6)
N6 C15 1.395(5)
C7 H7 1.0000
C7 C8 1.508(6)
C7 C9 1.532(6)
C8 H8A 0.9800
C8 H8B 0.9800
C8 H8C 0.9800
C9 H9A 0.9800
C9 H9B 0.9800
C9 H9C 0.9800
C10 C11 1.393(6)
C10 C15 1.393(6)
C11 H11 0.9500
C11 C12 1.393(6)
C12 C13 1.407(6)
C12 C16 1.487(7)
C12 C16B 1.507(14)
C13 H13 0.9500
C13 C14 1.377(6)
C14 H14 0.9500
C14 C15 1.376(6)
C16 C17 1.397(8)
C16 C21 1.399(8)
C17 H17 0.9500
C17 C18 1.379(7)
C18 H18 0.9500
C18 C19 1.394(9)
C19 C20 1.376(9)
C19 S22 1.774(6)
C20 H20 0.9500
C20 C21 1.381(8)
C21 H21 0.9500
S22 C23 1.752(9)
C23 H23A 0.9800
C23 H23B 0.9800
C23 H23C 0.9800
C16B C17B 1.381(16)
C16B C21B 1.401(16)
C17B H17B 0.9500
C17B C18B 1.392(16)
C18B H18B 0.9500
C18B C19B 1.389(17)
C19B C20B 1.374(17)
C19B S22B 1.779(14)
C20B H20B 0.9500
C20B C21B 1.381(16)
C21B H21B 0.9500
S22B C23B 1.765(17)
C23B H23D 0.9800
C23B H23E 0.9800
C23B H23F 0.9800
C31 H31A 0.9900
C31 H31B 0.9900
C31 Cl32 1.7602
C31 Cl33 1.7602

loop_
_geom_torsion_atom_site_label_1
_geom_torsion_atom_site_label_2
_geom_torsion_atom_site_label_3
_geom_torsion_atom_site_label_4
_geom_torsion
Cu1 C1 N2 C3 -1.9(6)
Cu1 C1 N2 C10 176.2(3)
Cu1 C1 N6 C7 5.5(7)
Cu1 C1 N6 C15 -175.7(3)
C1 N2 C3 C4 -120.5(4)
C1 N2 C3 C5 112.3(5)
C1 N2 C10 C11 -179.1(5)
C1 N2 C10 C15 -0.4(5)
C1 N6 C7 C8 55.9(6)
C1 N6 C7 C9 -69.0(5)
C1 N6 C15 C10 -0.4(5)
C1 N6 C15 C14 177.8(5)
N2 C1 N6 C7 -178.6(4)
N2 C1 N6 C15 0.2(5)
N2 C10 C11 C12 178.7(4)
N2 C10 C15 N6 0.5(5)
N2 C10 C15 C14 -178.0(4)
C3 N2 C10 C11 -1.1(8)
C3 N2 C10 C15 177.6(4)
N6 C1 N2 C3 -178.0(4)
N6 C1 N2 C10 0.1(5)
C7 N6 C15 C10 178.4(4)
C7 N6 C15 C14 -3.3(7)
C10 N2 C3 C4 61.8(5)
C10 N2 C3 C5 -65.4(5)
C10 C11 C12 C13 -0.5(6)
C10 C11 C12 C16 178.5(4)
C10 C11 C12 C16B -175.9(7)
C11 C10 C15 N6 179.4(4)
C11 C10 C15 C14 0.9(7)
C11 C12 C13 C14 0.0(7)
C11 C12 C16 C17 -27.3(7)
C11 C12 C16 C21 152.1(7)
C11 C12 C16B C17B -26.7(15)
C11 C12 C16B C21B 148.2(18)
C12 C13 C14 C15 0.9(7)
C12 C16 C17 C18 177.8(7)
C12 C16 C21 C20 -177.9(7)
C12 C16B C17B C18B -179.2(19)
C12 C16B C21B C20B 175(2)
C13 C12 C16 C17 151.7(6)
C13 C12 C16 C21 -28.9(8)
C13 C12 C16B C17B 157.7(14)
C13 C12 C16B C21B -27.4(18)
C13 C14 C15 N6 -179.4(5)
C13 C14 C15 C10 -1.3(7)
C15 N6 C7 C8 -122.8(5)
C15 N6 C7 C9 112.3(5)
C15 C10 C11 C12 0.1(6)
C16 C12 C13 C14 -179.0(5)
C16 C17 C18 C19 1.0(12)
C17 C16 C21 C20 1.5(12)
C17 C18 C19 C20 -0.2(12)
C17 C18 C19 S22 178.5(6)
C18 C19 C20 C21 0.1(12)
C18 C19 S22 C23 153.6(7)
C19 C20 C21 C16 -0.7(13)
C20 C19 S22 C23 -27.8(9)
C21 C16 C17 C18 -1.6(10)
S22 C19 C20 C21 -178.6(7)
C16B C12 C13 C14 175.8(6)
C16B C17B C18B C19B -1(4)
C17B C16B C21B C20B -10(3)
C17B C18B C19B C20B 0(4)
C17B C18B C19B S22B -178.2(19)
C18B C19B C20B C21B -5(4)
C18B C19B S22B C23B 19(3)
C19B C20B C21B C16B 10(4)
C20B C19B S22B C23B -160(2)
C21B C16B C17B C18B 6(3)
S22B C19B C20B C21B 173(2)

loop_
_exptl_oxdiff_crystal_face_indexfrac_h
_exptl_oxdiff_crystal_face_indexfrac_k
_exptl_oxdiff_crystal_face_indexfrac_l
_exptl_oxdiff_crystal_face_x
_exptl_oxdiff_crystal_face_y
_exptl_oxdiff_crystal_face_z
-4.9952 0.0008 3.0051 0.0714 0.0976 0.2610
-3.9959 -4.9951 4.0110 -0.1913 -0.2673 0.4101
0.0003 0.0003 0.9990 0.0244 -0.0200 0.0035
0.0004 0.9995 0.9973 0.0818 0.0426 -0.0356
-0.0003 -0.0003 -0.9990 -0.0244 0.0200 -0.0035
2.9977 -4.9959 1.0027 -0.2621 -0.4280 0.0490
4.9952 -0.0008 -3.0051 -0.0714 -0.0976 -0.2610
